data_7107857
loop_
_publ_author_name
'Nicholas G. White'
'Jonathan A. Kitchen'
'John A. Joule'
'Sally Brooker'

_publ_section_title
;
 Copper-induced N-N bond cleavage results in an octanuclear expanded-core
 grid-like complex
;
_journal_name_full Chem.Commun.
_journal_page_first 6229
_journal_paper_doi 10.1039/c2cc32018e
_journal_volume 48
_journal_year 2012
_chemical_formula_sum 'C64 H60 Cu8 N20 O20'
_chemical_formula_weight 1937.64
_chemical_name_systematic
;
?
;
_space_group_IT_number 86
_symmetry_cell_setting tetragonal
_symmetry_space_group_name_Hall '-P 4bc'
_symmetry_space_group_name_H-M 'P 42/n :2'
_atom_sites_solution_hydrogens geom
_atom_sites_solution_primary direct
_atom_sites_solution_secondary difmap
_audit_creation_method SHELXL-97
_cell_angle_alpha 90.00
_cell_angle_beta 90.00
_cell_angle_gamma 90.00
_cell_formula_units_Z 2
_cell_length_a 15.2873(12)
_cell_length_b 15.2873(12)
_cell_length_c 14.960(2)
_cell_measurement_reflns_used 2542
_cell_measurement_temperature 89(2)
_cell_measurement_theta_max 22.906
_cell_measurement_theta_min 2.665
_cell_volume 3496.2(6)
_computing_structure_refinement 'SHELXL-97 (Sheldrick, 1997)'
_computing_structure_solution 'SHELXS-97 (Sheldrick, 1990)'
_diffrn_ambient_temperature 89(2)
_diffrn_measured_fraction_theta_full 0.997
_diffrn_measured_fraction_theta_max 0.997
_diffrn_measurement_device_type 'Bruker Kappa Apex II area detector'
_diffrn_radiation_monochromator graphite
_diffrn_radiation_source 'fine-focus sealed tube'
_diffrn_radiation_type MoK\a
_diffrn_radiation_wavelength 0.71073
_diffrn_reflns_av_R_equivalents 0.1053
_diffrn_reflns_av_sigmaI/netI 0.1043
_diffrn_reflns_limit_h_max 18
_diffrn_reflns_limit_h_min -17
_diffrn_reflns_limit_k_max 19
_diffrn_reflns_limit_k_min -18
_diffrn_reflns_limit_l_max 15
_diffrn_reflns_limit_l_min -18
_diffrn_reflns_number 19879
_diffrn_reflns_theta_full 26.39
_diffrn_reflns_theta_max 26.39
_diffrn_reflns_theta_min 2.72
_exptl_absorpt_coefficient_mu 2.475
_exptl_absorpt_correction_T_max 1.000
_exptl_absorpt_correction_T_min 0.493
_exptl_absorpt_correction_type multi-scan
_exptl_absorpt_process_details 'SCALE (Bruker AXS Inc.)'
_exptl_crystal_colour green
_exptl_crystal_density_diffrn 1.841
_exptl_crystal_density_method 'not measured'
_exptl_crystal_description rod
_exptl_crystal_F_000 1952
_exptl_crystal_size_max 0.50
_exptl_crystal_size_mid 0.08
_exptl_crystal_size_min 0.08
_refine_diff_density_max 1.009
_refine_diff_density_min -0.464
_refine_diff_density_rms 0.130
_refine_ls_extinction_method none
_refine_ls_goodness_of_fit_ref 1.051
_refine_ls_hydrogen_treatment constr
_refine_ls_matrix_type full
_refine_ls_number_parameters 257
_refine_ls_number_reflns 3579
_refine_ls_number_restraints 1
_refine_ls_restrained_S_all 1.051
_refine_ls_R_factor_all 0.1782
_refine_ls_R_factor_gt 0.0672
_refine_ls_shift/su_max 0.000
_refine_ls_shift/su_mean 0.000
_refine_ls_structure_factor_coef Fsqd
_refine_ls_weighting_details 'calc w=1/[\s^2^(Fo^2^)+(0.0609P)^2^+24.0683P] where P=(Fo^2^+2Fc^2^)/3'
_refine_ls_weighting_scheme calc
_refine_ls_wR_factor_gt 0.1443
_refine_ls_wR_factor_ref 0.2039
_reflns_number_gt 1653
_reflns_number_total 3579
_reflns_threshold_expression >2sigma(I)
_cod_data_source_file c2cc32018e.txt
_cod_data_source_block nw143
_cod_original_cell_volume 3496.1(7)
_cod_original_sg_symbol_H-M P4(2)/n
_cod_database_code 7107857

loop_
_symmetry_equiv_pos_as_xyz
'x, y, z'
'-x+1/2, -y+1/2, z'
'-y, x+1/2, z+1/2'
'y+1/2, -x, z+1/2'
'-x, -y, -z'
'x-1/2, y-1/2, -z'
'y, -x-1/2, -z-1/2'
'-y-1/2, x, -z-1/2'

loop_
_atom_site_label
_atom_site_type_symbol
_atom_site_fract_x
_atom_site_fract_y
_atom_site_fract_z
_atom_site_U_iso_or_equiv
_atom_site_adp_type
_atom_site_occupancy
_atom_site_symmetry_multiplicity
_atom_site_calc_flag
_atom_site_refinement_flags
_atom_site_disorder_assembly
_atom_site_disorder_group
Cu1 Cu 0.86577(8) 0.66191(8) 0.10996(7) 0.0491(4) Uani 1 1 d . . .
Cu2 Cu 0.94874(8) 0.65256(8) 0.30849(7) 0.0514(4) Uani 1 1 d . . .
N1 N 0.8624(5) 0.6314(6) -0.0235(5) 0.057(2) Uani 1 1 d . . .
C1 C 0.8747(9) 0.5539(9) -0.0570(7) 0.082(4) Uani 1 1 d . . .
H1 H 0.8746 0.5047 -0.0182 0.098 Uiso 1 1 calc R . .
C2 C 0.8886(11) 0.5407(11) -0.1507(8) 0.109(6) Uani 1 1 d . . .
H2 H 0.8976 0.4835 -0.1736 0.131 Uiso 1 1 calc R . .
C3 C 0.8886(9) 0.6110(10) -0.2064(9) 0.089(4) Uani 1 1 d . . .
H3 H 0.8993 0.6039 -0.2685 0.107 Uiso 1 1 calc R . .
C4 C 0.8726(8) 0.6939(9) -0.1703(7) 0.078(4) Uani 1 1 d . . .
H4 H 0.8682 0.7441 -0.2075 0.093 Uiso 1 1 calc R . .
C5 C 0.8633(6) 0.7002(8) -0.0786(6) 0.058(3) Uani 1 1 d . . .
C6 C 0.8585(6) 0.7843(8) -0.0323(5) 0.053(3) Uani 1 1 d . . .
N2 N 0.8515(5) 0.7839(6) 0.0591(4) 0.048(2) Uani 1 1 d . . .
O1 O 0.8588(4) 0.6957(4) 0.2313(4) 0.0480(16) Uani 1 1 d . . .
H1X H 0.8469 0.7483 0.2478 0.058 Uiso 1 1 d . . .
O21 O 0.8413(5) 0.5389(5) 0.1371(4) 0.060(2) Uani 1 1 d . . .
O22 O 0.9294(5) 0.5166(4) 0.2563(4) 0.0555(18) Uani 1 1 d . . .
C23 C 0.8825(7) 0.4910(7) 0.1942(7) 0.057(3) Uani 1 1 d . . .
C24 C 0.8705(8) 0.3934(7) 0.1809(7) 0.072(3) Uani 1 1 d . . .
H24A H 0.9031 0.3616 0.2270 0.086 Uiso 1 1 calc R . .
H24B H 0.8923 0.3768 0.1217 0.086 Uiso 1 1 calc R . .
H24C H 0.8082 0.3788 0.1855 0.086 Uiso 1 1 calc R . .
O31 O 1.0102(5) 0.6523(6) 0.0899(5) 0.073(2) Uani 1 1 d . A .
O32 O 1.0502(5) 0.6783(5) 0.2315(5) 0.071(2) Uani 1 1 d . A .
C33 C 1.0646(8) 0.6676(10) 0.1487(8) 0.082(4) Uani 1 1 d D . .
C34 C 1.1622(12) 0.694(2) 0.1258(19) 0.077(8) Uiso 0.50 1 d PD A 1
H34A H 1.1760 0.6758 0.0646 0.093 Uiso 0.50 1 calc PR A 1
H34B H 1.2021 0.6649 0.1676 0.093 Uiso 0.50 1 calc PR A 1
H34C H 1.1689 0.7575 0.1310 0.093 Uiso 0.50 1 calc PR A 1
C35 C 1.1614(12) 0.6521(19) 0.1162(19) 0.074(8) Uiso 0.50 1 d PD A 2
H35A H 1.1632 0.6522 0.0507 0.089 Uiso 0.50 1 calc PR A 2
H35B H 1.1823 0.5955 0.1385 0.089 Uiso 0.50 1 calc PR A 2
H35C H 1.1991 0.6988 0.1392 0.089 Uiso 0.50 1 calc PR A 2
N3 N 0.8551(5) 0.8688(6) 0.0822(5) 0.047(2) Uani 1 1 d . . .
C7 C 0.8634(6) 0.9142(8) 0.0050(6) 0.051(3) Uani 1 1 d . . .
N5 N 0.8657(5) 0.8637(6) -0.0684(5) 0.056(2) Uani 1 1 d . . .
C8 C 0.8817(7) 1.0066(8) 0.0103(6) 0.058(3) Uani 1 1 d . . .
C9 C 0.9057(7) 1.0561(9) -0.0629(7) 0.068(3) Uani 1 1 d . . .
H9 H 0.9079 1.0315 -0.1212 0.081 Uiso 1 1 calc R . .
C10 C 0.9258(8) 1.1408(9) -0.0485(7) 0.077(4) Uani 1 1 d . . .
H10 H 0.9443 1.1764 -0.0971 0.093 Uiso 1 1 calc R . .
C11 C 0.9198(7) 1.1765(8) 0.0360(8) 0.070(3) Uani 1 1 d . . .
H11 H 0.9328 1.2364 0.0463 0.084 Uiso 1 1 calc R . .
C12 C 0.8947(7) 1.1227(8) 0.1050(7) 0.063(3) Uani 1 1 d . . .
H12 H 0.8902 1.1469 0.1634 0.075 Uiso 1 1 calc R . .
N4 N 0.8767(5) 1.0400(6) 0.0941(5) 0.055(2) Uani 1 1 d . . .

loop_
_atom_site_aniso_label
_atom_site_aniso_U_11
_atom_site_aniso_U_22
_atom_site_aniso_U_33
_atom_site_aniso_U_23
_atom_site_aniso_U_13
_atom_site_aniso_U_12
Cu1 0.0534(8) 0.0706(9) 0.0232(5) 0.0004(5) -0.0031(5) 0.0154(7)
Cu2 0.0643(9) 0.0618(9) 0.0280(5) 0.0076(6) -0.0101(6) 0.0007(7)
N1 0.062(6) 0.077(6) 0.032(4) -0.007(4) 0.000(4) 0.026(5)
C1 0.112(11) 0.093(10) 0.041(6) -0.012(6) 0.001(6) 0.030(8)
C2 0.161(15) 0.116(12) 0.051(7) -0.033(8) 0.007(8) 0.071(11)
C3 0.105(11) 0.104(11) 0.059(8) 0.014(8) -0.013(7) 0.008(9)
C4 0.092(10) 0.103(11) 0.038(6) -0.007(6) 0.004(6) 0.022(8)
C5 0.040(6) 0.104(9) 0.029(5) 0.005(6) 0.008(4) 0.021(6)
C6 0.041(6) 0.102(9) 0.017(4) 0.004(5) 0.000(4) 0.016(6)
N2 0.046(5) 0.079(6) 0.020(4) 0.007(4) 0.005(3) 0.018(5)
O1 0.060(4) 0.061(4) 0.023(3) 0.002(3) -0.005(3) 0.000(3)
O21 0.076(5) 0.070(5) 0.036(3) -0.006(3) -0.010(3) 0.018(4)
O22 0.069(5) 0.068(5) 0.029(3) -0.001(3) -0.011(3) 0.009(4)
C23 0.062(7) 0.068(8) 0.040(6) -0.004(6) 0.002(5) 0.013(6)
C24 0.092(9) 0.062(8) 0.062(7) -0.026(6) -0.025(7) 0.013(7)
O31 0.052(5) 0.118(7) 0.048(4) 0.014(4) -0.005(4) 0.019(5)
O32 0.064(5) 0.100(6) 0.050(4) 0.024(4) -0.011(4) 0.001(4)
C33 0.057(8) 0.129(12) 0.061(8) 0.023(8) -0.006(7) 0.026(8)
N3 0.043(5) 0.070(6) 0.028(4) 0.005(4) 0.005(3) 0.009(5)
C7 0.042(6) 0.083(8) 0.029(5) 0.020(5) 0.004(4) 0.004(6)
N5 0.057(6) 0.087(7) 0.024(4) 0.008(4) 0.004(4) 0.011(5)
C8 0.048(7) 0.091(9) 0.035(5) 0.014(6) 0.003(5) -0.001(6)
C9 0.061(8) 0.096(10) 0.046(6) 0.034(6) 0.007(5) -0.001(7)
C10 0.074(9) 0.109(11) 0.049(7) 0.034(7) 0.010(6) -0.018(8)
C11 0.059(8) 0.082(9) 0.068(8) 0.024(7) 0.002(6) -0.012(6)
C12 0.062(7) 0.080(9) 0.046(6) 0.015(6) 0.000(5) -0.012(6)
N4 0.045(5) 0.076(7) 0.044(5) 0.009(5) -0.002(4) -0.003(5)

loop_
_atom_type_symbol
_atom_type_description
_atom_type_scat_dispersion_real
_atom_type_scat_dispersion_imag
_atom_type_scat_source
C C 0.0033 0.0016 'International Tables Vol C Tables 4.2.6.8 and 6.1.1.4'
H H 0.0000 0.0000 'International Tables Vol C Tables 4.2.6.8 and 6.1.1.4'
N N 0.0061 0.0033 'International Tables Vol C Tables 4.2.6.8 and 6.1.1.4'
O O 0.0106 0.0060 'International Tables Vol C Tables 4.2.6.8 and 6.1.1.4'
Cu Cu 0.3201 1.2651 'International Tables Vol C Tables 4.2.6.8 and 6.1.1.4'

loop_
_geom_angle_atom_site_label_1
_geom_angle_atom_site_label_2
_geom_angle_atom_site_label_3
_geom_angle
_geom_angle_site_symmetry_1
_geom_angle_site_symmetry_3
_geom_angle_publ_flag
O1 Cu1 O21 93.0(3) . . y
O1 Cu1 N2 95.9(3) . . y
O21 Cu1 N2 160.1(3) . . y
O1 Cu1 N1 174.6(3) . . y
O21 Cu1 N1 88.8(3) . . y
N2 Cu1 N1 80.9(3) . . y
O1 Cu1 O31 101.7(3) . . y
O21 Cu1 O31 98.9(3) . . y
N2 Cu1 O31 96.7(3) . . y
N1 Cu1 O31 83.1(3) . . y
O1 Cu2 O32 98.3(3) . . y
O1 Cu2 N3 94.2(3) . 7_576 y
O32 Cu2 N3 161.6(3) . 7_576 y
O1 Cu2 N4 170.3(3) . 7_576 y
O32 Cu2 N4 85.6(3) . 7_576 y
N3 Cu2 N4 80.1(3) 7_576 7_576 y
O1 Cu2 O22 90.9(3) . . y
O32 Cu2 O22 94.9(3) . . y
N3 Cu2 O22 98.4(3) 7_576 . y
N4 Cu2 O22 97.7(3) 7_576 . y
C1 N1 C5 118.5(9) . . ?
C1 N1 Cu1 125.4(8) . . ?
C5 N1 Cu1 114.9(7) . . ?
N1 C1 C2 121.8(12) . . ?
N1 C1 H1 119.1 . . ?
C2 C1 H1 119.1 . . ?
C3 C2 C1 119.3(13) . . ?
C3 C2 H2 120.4 . . ?
C1 C2 H2 120.4 . . ?
C2 C3 C4 118.7(12) . . ?
C2 C3 H3 120.7 . . ?
C4 C3 H3 120.7 . . ?
C5 C4 C3 117.5(12) . . ?
C5 C4 H4 121.2 . . ?
C3 C4 H4 121.2 . . ?
N1 C5 C4 124.0(11) . . ?
N1 C5 C6 113.6(8) . . ?
C4 C5 C6 122.3(11) . . ?
N5 C6 N2 114.5(10) . . ?
N5 C6 C5 127.2(8) . . ?
N2 C6 C5 118.1(10) . . ?
N3 N2 C6 104.4(8) . . ?
N3 N2 Cu1 142.0(5) . . ?
C6 N2 Cu1 111.7(7) . . ?
Cu1 O1 Cu2 116.4(3) . . y
Cu1 O1 H1X 122.8 . . y
Cu2 O1 H1X 107.6 . . y
C23 O21 Cu1 126.1(7) . . ?
C23 O22 Cu2 129.2(7) . . ?
O22 C23 O21 126.9(10) . . ?
O22 C23 C24 118.7(10) . . ?
O21 C23 C24 114.3(9) . . ?
C23 C24 H24A 109.5 . . ?
C23 C24 H24B 109.5 . . ?
H24A C24 H24B 109.5 . . ?
C23 C24 H24C 109.5 . . ?
H24A C24 H24C 109.5 . . ?
H24B C24 H24C 109.5 . . ?
C33 O31 Cu1 123.9(7) . . ?
C33 O32 Cu2 132.9(8) . . ?
O31 C33 O32 127.2(11) . . ?
O31 C33 C35 112.6(14) . . ?
O32 C33 C35 118.9(14) . . ?
O31 C33 C34 121.9(14) . . ?
O32 C33 C34 110.0(15) . . ?
C35 C33 C34 24.0(13) . . ?
C33 C34 H34A 109.5 . . ?
C33 C34 H34B 109.5 . . ?
C33 C34 H34C 109.5 . . ?
C33 C35 H35A 109.5 . . ?
C33 C35 H35B 109.5 . . ?
H35A C35 H35B 109.5 . . ?
C33 C35 H35C 109.5 . . ?
H35A C35 H35C 109.5 . . ?
H35B C35 H35C 109.5 . . ?
N2 N3 C7 106.2(8) . . ?
N2 N3 Cu2 141.3(6) . 8_756 ?
C7 N3 Cu2 112.4(7) . 8_756 ?
N5 C7 N3 113.9(10) . . ?
N5 C7 C8 127.1(9) . . ?
N3 C7 C8 118.2(9) . . ?
C6 N5 C7 101.0(8) . . ?
N4 C8 C9 122.8(12) . . ?
N4 C8 C7 114.2(9) . . ?
C9 C8 C7 123.0(10) . . ?
C10 C9 C8 117.4(12) . . ?
C10 C9 H9 121.3 . . ?
C8 C9 H9 121.3 . . ?
C9 C10 C11 120.7(11) . . ?
C9 C10 H10 119.6 . . ?
C11 C10 H10 119.6 . . ?
C12 C11 C10 118.1(12) . . ?
C12 C11 H11 121.0 . . ?
C10 C11 H11 121.0 . . ?
N4 C12 C11 123.0(11) . . ?
N4 C12 H12 118.5 . . ?
C11 C12 H12 118.5 . . ?
C12 N4 C8 118.0(10) . . ?
C12 N4 Cu2 127.7(7) . 8_756 ?
C8 N4 Cu2 114.2(8) . 8_756 ?

loop_
_geom_bond_atom_site_label_1
_geom_bond_atom_site_label_2
_geom_bond_distance
_geom_bond_site_symmetry_2
_geom_bond_publ_flag
Cu1 O1 1.891(6) . y
Cu1 O21 1.960(8) . y
Cu1 N2 2.026(9) . y
Cu1 N1 2.050(8) . y
Cu1 O31 2.233(7) . y
Cu2 O1 1.912(6) . y
Cu2 O32 1.972(8) . y
Cu2 N3 2.045(8) 7_576 y
Cu2 N4 2.066(9) 7_576 y
Cu2 O22 2.240(7) . y
N1 C1 1.299(14) . ?
N1 C5 1.336(13) . ?
C1 C2 1.432(15) . ?
C1 H1 0.9500 . ?
C2 C3 1.359(18) . ?
C2 H2 0.9500 . ?
C3 C4 1.400(17) . ?
C3 H3 0.9500 . ?
C4 C5 1.383(13) . ?
C4 H4 0.9500 . ?
C5 C6 1.463(15) . ?
C6 N5 1.333(13) . ?
C6 N2 1.372(10) . ?
N2 N3 1.344(11) . ?
O1 H1X 0.8607 . ?
O21 C23 1.290(11) . ?
O22 C23 1.237(11) . ?
C23 C24 1.516(15) . ?
C24 H24A 0.9800 . ?
C24 H24B 0.9800 . ?
C24 H24C 0.9800 . ?
O31 C33 1.233(13) . ?
O32 C33 1.268(13) . ?
C33 C35 1.58(2) . ?
C33 C34 1.58(2) . ?
C34 H34A 0.9800 . ?
C34 H34B 0.9800 . ?
C34 H34C 0.9800 . ?
C35 H35A 0.9800 . ?
C35 H35B 0.9800 . ?
C35 H35C 0.9800 . ?
N3 C7 1.354(11) . ?
N3 Cu2 2.045(8) 8_756 ?
C7 N5 1.341(13) . ?
C7 C8 1.443(15) . ?
C8 N4 1.356(12) . ?
C8 C9 1.381(13) . ?
C9 C10 1.348(17) . ?
C9 H9 0.9500 . ?
C10 C11 1.380(16) . ?
C10 H10 0.9500 . ?
C11 C12 1.375(14) . ?
C11 H11 0.9500 . ?
C12 N4 1.304(13) . ?
C12 H12 0.9500 . ?
N4 Cu2 2.066(9) 8_756 ?

loop_
_geom_hbond_atom_site_label_D
_geom_hbond_atom_site_label_H
_geom_hbond_atom_site_label_A
_geom_hbond_distance_DH
_geom_hbond_distance_HA
_geom_hbond_distance_DA
_geom_hbond_angle_DHA
_geom_hbond_site_symmetry_A
O1 H1X O1 0.86 1.84 2.689(9) 169.4 8_756

loop_
_geom_torsion_atom_site_label_1
_geom_torsion_atom_site_label_2
_geom_torsion_atom_site_label_3
_geom_torsion_atom_site_label_4
_geom_torsion
_geom_torsion_site_symmetry_1
_geom_torsion_site_symmetry_4
O1 Cu1 N1 C1 -131(3) . .
O21 Cu1 N1 C1 -22.3(10) . .
N2 Cu1 N1 C1 174.7(11) . .
O31 Cu1 N1 C1 76.8(10) . .
O1 Cu1 N1 C5 61(4) . .
O21 Cu1 N1 C5 170.4(7) . .
N2 Cu1 N1 C5 7.4(7) . .
O31 Cu1 N1 C5 -90.6(7) . .
C5 N1 C1 C2 -0.4(19) . .
Cu1 N1 C1 C2 -167.3(10) . .
N1 C1 C2 C3 0(2) . .
C1 C2 C3 C4 -2(2) . .
C2 C3 C4 C5 4(2) . .
C1 N1 C5 C4 3.2(17) . .
Cu1 N1 C5 C4 171.5(9) . .
C1 N1 C5 C6 -173.5(10) . .
Cu1 N1 C5 C6 -5.3(11) . .
C3 C4 C5 N1 -5.1(18) . .
C3 C4 C5 C6 171.3(11) . .
N1 C5 C6 N5 173.8(9) . .
C4 C5 C6 N5 -3.0(16) . .
N1 C5 C6 N2 -1.6(13) . .
C4 C5 C6 N2 -178.4(10) . .
N5 C6 N2 N3 -0.4(11) . .
C5 C6 N2 N3 175.6(8) . .
N5 C6 N2 Cu1 -168.4(6) . .
C5 C6 N2 Cu1 7.6(11) . .
O1 Cu1 N2 N3 15.7(10) . .
O21 Cu1 N2 N3 131.9(10) . .
N1 Cu1 N2 N3 -168.6(10) . .
O31 Cu1 N2 N3 -86.8(10) . .
O1 Cu1 N2 C6 176.5(6) . .
O21 Cu1 N2 C6 -67.3(11) . .
N1 Cu1 N2 C6 -7.8(7) . .
O31 Cu1 N2 C6 74.0(7) . .
O21 Cu1 O1 Cu2 67.5(4) . .
N2 Cu1 O1 Cu2 -130.3(4) . .
N1 Cu1 O1 Cu2 176(3) . .
O31 Cu1 O1 Cu2 -32.2(4) . .
O32 Cu2 O1 Cu1 46.1(4) . .
N3 Cu2 O1 Cu1 -147.5(4) 7_576 .
N4 Cu2 O1 Cu1 159.3(17) 7_576 .
O22 Cu2 O1 Cu1 -49.0(4) . .
O1 Cu1 O21 C23 -53.2(8) . .
N2 Cu1 O21 C23 -169.8(8) . .
N1 Cu1 O21 C23 131.9(8) . .
O31 Cu1 O21 C23 49.2(8) . .
O1 Cu2 O22 C23 6.4(9) . .
O32 Cu2 O22 C23 -92.0(9) . .
N3 Cu2 O22 C23 100.7(9) 7_576 .
N4 Cu2 O22 C23 -178.2(9) 7_576 .
Cu2 O22 C23 O21 9.3(16) . .
Cu2 O22 C23 C24 -170.9(7) . .
Cu1 O21 C23 O22 18.6(15) . .
Cu1 O21 C23 C24 -161.2(7) . .
O1 Cu1 O31 C33 -0.4(11) . .
O21 Cu1 O31 C33 -95.4(10) . .
N2 Cu1 O31 C33 97.1(11) . .
N1 Cu1 O31 C33 177.0(11) . .
O1 Cu2 O32 C33 -44.3(12) . .
N3 Cu2 O32 C33 -176.4(11) 7_576 .
N4 Cu2 O32 C33 144.7(12) 7_576 .
O22 Cu2 O32 C33 47.3(12) . .
Cu1 O31 C33 O32 11(2) . .
Cu1 O31 C33 C35 177.9(13) . .
Cu1 O31 C33 C34 -157.2(15) . .
Cu2 O32 C33 O31 15(2) . .
Cu2 O32 C33 C35 -150.9(14) . .
Cu2 O32 C33 C34 -175.4(13) . .
C6 N2 N3 C7 0.3(10) . .
Cu1 N2 N3 C7 162.0(8) . .
C6 N2 N3 Cu2 177.0(8) . 8_756
Cu1 N2 N3 Cu2 -21.4(16) . 8_756
N2 N3 C7 N5 -0.2(11) . .
Cu2 N3 C7 N5 -177.9(6) 8_756 .
N2 N3 C7 C8 -171.1(8) . .
Cu2 N3 C7 C8 11.2(11) 8_756 .
N2 C6 N5 C7 0.3(11) . .
C5 C6 N5 C7 -175.2(9) . .
N3 C7 N5 C6 -0.1(11) . .
C8 C7 N5 C6 169.8(10) . .
N5 C7 C8 N4 -178.1(9) . .
N3 C7 C8 N4 -8.6(13) . .
N5 C7 C8 C9 -0.6(17) . .
N3 C7 C8 C9 168.9(9) . .
N4 C8 C9 C10 0.9(17) . .
C7 C8 C9 C10 -176.4(10) . .
C8 C9 C10 C11 -1.9(18) . .
C9 C10 C11 C12 1.4(18) . .
C10 C11 C12 N4 0.3(18) . .
C11 C12 N4 C8 -1.3(16) . .
C11 C12 N4 Cu2 174.9(8) . 8_756
C9 C8 N4 C12 0.7(15) . .
C7 C8 N4 C12 178.2(9) . .
C9 C8 N4 Cu2 -176.0(8) . 8_756
C7 C8 N4 Cu2 1.5(11) . 8_756
